data_4501187
loop_
_publ_author_name
'Lieffrig, Julien'
'Yamamoto, Hiroshi M.'
'Kusamoto, Tetsuro'
'Cui, Henbo'
'Jeannin, Olivier'
'Fourmigu\'e, Marc'
'Kato, Reizo'

_publ_section_title
;
 Halogen-Bonded, Eight-fold PtS-Type Interpenetrated Supramolecular
 Network. A Study toward Redundant and Cross-Bar Supramolecular Nanowire
 Crystal
;
_journal_issue 10
_journal_name_full 'Crystal Growth &amp; Design'
_journal_page_first 4267
_journal_paper_doi 10.1021/cg200843w
_journal_volume 11
_journal_year 2011
_chemical_formula_moiety 'C52 H16 F6 I4, C12 H12 S8, Br'
_chemical_formula_sum 'C64 H28 Br F6 I4 S8'
_chemical_formula_weight 1754.85
_chemical_name_systematic
; 
 ? 
;
_space_group_IT_number 72
_symmetry_cell_setting orthorhombic
_symmetry_space_group_name_Hall '-I 2 2c'
_symmetry_space_group_name_H-M 'I b a m'
_atom_sites_solution_hydrogens geom
_atom_sites_solution_primary direct
_atom_sites_solution_secondary difmap
_audit_creation_method SHELXL-97
_cell_angle_alpha 90.00
_cell_angle_beta 90.00
_cell_angle_gamma 90.00
_cell_formula_units_Z 4
_cell_length_a 12.098(2)
_cell_length_b 16.807(3)
_cell_length_c 34.290(7)
_cell_measurement_reflns_used 4087
_cell_measurement_temperature 293(2)
_cell_measurement_theta_max 31.4
_cell_measurement_theta_min 1.8
_cell_volume 6972(2)
_computing_cell_refinement 'CrystalClear (Rigaku/MSC Inc., 2006)'
_computing_data_collection 'CrystalClear (Rigaku/MSC Inc., 2006)'
_computing_data_reduction 'CrystalClear (Rigaku/MSC Inc., 2006)'
_computing_structure_refinement 'SHELXL-97 (Sheldrick, 1997)'
_computing_structure_solution 'SHELXS-97 (Sheldrick, 1990)'
_diffrn_ambient_temperature 293(2)
_diffrn_detector_area_resol_mean 14.7059
_diffrn_measured_fraction_theta_full 0.983
_diffrn_measured_fraction_theta_max 0.983
_diffrn_measurement_device
;
Mercury CCD (2x2 bin mode)
;
_diffrn_measurement_method dtintegrate.ref
_diffrn_radiation_detector CCD
_diffrn_radiation_monochromator 'Graphite Monochromator'
_diffrn_radiation_source 'Rotating Anode'
_diffrn_radiation_type MoK\a
_diffrn_radiation_wavelength 0.71073
_diffrn_reflns_av_R_equivalents 0.0476
_diffrn_reflns_av_sigmaI/netI 0.0434
_diffrn_reflns_limit_h_max 15
_diffrn_reflns_limit_h_min -10
_diffrn_reflns_limit_k_max 16
_diffrn_reflns_limit_k_min -22
_diffrn_reflns_limit_l_max 33
_diffrn_reflns_limit_l_min -44
_diffrn_reflns_number 23916
_diffrn_reflns_theta_full 27.91
_diffrn_reflns_theta_max 27.91
_diffrn_reflns_theta_min 2.07
_diffrn_source_current 90.0000
_diffrn_source_power 4.5000
_diffrn_source_voltage 50.0000
_exptl_absorpt_coefficient_mu 2.653
_exptl_absorpt_correction_T_max 1.0000
_exptl_absorpt_correction_T_min 0.7721
_exptl_absorpt_correction_type multi-scan
_exptl_crystal_colour colorless
_exptl_crystal_density_diffrn 1.672
_exptl_crystal_density_method 'not measured'
_exptl_crystal_description prism
_exptl_crystal_F_000 3364
_exptl_crystal_size_max 0.20
_exptl_crystal_size_mid 0.20
_exptl_crystal_size_min 0.20
_platon_squeeze_details ' ?'
_refine_diff_density_max 0.973
_refine_diff_density_min -0.502
_refine_diff_density_rms 0.106
_refine_ls_extinction_method none
_refine_ls_goodness_of_fit_ref 1.126
_refine_ls_hydrogen_treatment constr
_refine_ls_matrix_type full
_refine_ls_number_parameters 199
_refine_ls_number_reflns 4177
_refine_ls_number_restraints 0
_refine_ls_restrained_S_all 1.126
_refine_ls_R_factor_all 0.1289
_refine_ls_R_factor_gt 0.0750
_refine_ls_shift/su_max 0.001
_refine_ls_shift/su_mean 0.000
_refine_ls_structure_factor_coef Fsqd
_refine_ls_weighting_details 'calc w=1/[\s^2^(Fo^2^)+(0.0986P)^2^+7.2089P] where P=(Fo^2^+2Fc^2^)/3'
_refine_ls_weighting_scheme calc
_refine_ls_wR_factor_gt 0.1899
_refine_ls_wR_factor_ref 0.2163
_reflns_number_gt 2535
_reflns_number_total 4177
_reflns_threshold_expression >2sigma(I)
_cod_data_source_file cg200843w_si_001.cif
_cod_data_source_block Br
_cod_depositor_comments
;
The following automatic conversions were performed:

'_exptl_absorpt_correction_type' value 'Multi-scan' changed to
'multi-scan' according to
/home/saulius/struct/CIF-dictionaries/cif_core.dic dictionary named
'cif_core.dic' version 2.4.1 from 2010-06-29.

Automatic conversion script
Id: cif_fix_values 1715 2011-07-08 13:25:40Z adriana 
;
_cod_original_sg_symbol_H-M Ibam
_cod_database_code 4501187

loop_
_symmetry_equiv_pos_as_xyz
'x, y, z'
'-x, -y, z'
'x, -y, -z+1/2'
'-x, y, -z+1/2'
'x+1/2, y+1/2, z+1/2'
'-x+1/2, -y+1/2, z+1/2'
'x+1/2, -y+1/2, -z+1'
'-x+1/2, y+1/2, -z+1'
'-x, -y, -z'
'x, y, -z'
'-x, y, z-1/2'
'x, -y, z-1/2'
'-x+1/2, -y+1/2, -z+1/2'
'x+1/2, y+1/2, -z+1/2'
'-x+1/2, y+1/2, z'
'x+1/2, -y+1/2, z'

loop_
_atom_site_label
_atom_site_type_symbol
_atom_site_fract_x
_atom_site_fract_y
_atom_site_fract_z
_atom_site_U_iso_or_equiv
_atom_site_adp_type
_atom_site_occupancy
_atom_site_symmetry_multiplicity
_atom_site_calc_flag
_atom_site_refinement_flags
I1 I 0.68176(4) 0.43628(4) 0.56431(2) 0.0959(3) Uani 1 1 d .
Br1 Br 0.5000 0.5000 0.5000 0.0770(5) Uani 1 4 d S
S1 S 0.91083(18) 0.57163(14) 0.54188(6) 0.0820(6) Uani 1 1 d .
S2 S 0.7615(3) 0.70887(18) 0.55085(9) 0.1075(9) Uani 1 1 d .
F1 F 1.3401(3) 0.0480(2) 0.71227(12) 0.0598(10) Uani 1 1 d .
F2 F 1.5000 0.2880(3) 0.7500 0.0695(15) Uani 1 2 d S
C1 C 1.5000 0.0438(5) 0.7500 0.0400(17) Uani 1 2 d S
C2 C 1.4189(4) 0.0883(4) 0.73141(17) 0.0423(13) Uani 1 1 d .
C3 C 1.4153(4) 0.1703(4) 0.73048(18) 0.0485(14) Uani 1 1 d .
C4 C 1.5000 0.2091(5) 0.7500 0.049(2) Uani 1 2 d S
C5 C 1.3305(5) 0.2112(4) 0.7099(2) 0.0569(17) Uani 1 1 d .
C6 C 1.2579(5) 0.2423(4) 0.6919(2) 0.0602(17) Uani 1 1 d .
C7 C 1.1690(5) 0.2766(4) 0.6698(2) 0.0548(16) Uani 1 1 d .
C8 C 1.1600(5) 0.3560(5) 0.6637(2) 0.066(2) Uani 1 1 d .
H8 H 1.2155 0.3895 0.6728 0.080 Uiso 1 1 calc R
C9 C 1.0716(6) 0.3885(5) 0.6444(2) 0.0669(19) Uani 1 1 d .
H9 H 1.0676 0.4433 0.6409 0.080 Uiso 1 1 calc R
C10 C 0.9889(5) 0.3408(5) 0.6301(2) 0.0620(18) Uani 1 1 d .
C11 C 0.9988(6) 0.2583(5) 0.6363(2) 0.071(2) Uani 1 1 d .
H11 H 0.9435 0.2248 0.6271 0.085 Uiso 1 1 calc R
C12 C 1.0866(5) 0.2263(5) 0.6552(2) 0.0678(19) Uani 1 1 d .
H12 H 1.0920 0.1715 0.6584 0.081 Uiso 1 1 calc R
C13 C 0.8922(5) 0.3729(5) 0.6113(2) 0.0683(19) Uani 1 1 d .
C14 C 0.8114(6) 0.3970(5) 0.5960(3) 0.080(2) Uani 1 1 d .
C15 C 0.9631(7) 0.5302(6) 0.5000 0.060(2) Uani 1 2 d S
C16 C 0.8279(5) 0.6419(5) 0.5200(2) 0.072(2) Uani 1 1 d .
C17 C 0.6195(8) 0.7017(7) 0.5372(3) 0.109(3) Uani 1 1 d .
H17A H 0.6008 0.6459 0.5344 0.130 Uiso 1 1 calc R
H17B H 0.5749 0.7230 0.5583 0.130 Uiso 1 1 calc R
C18 C 0.5887(13) 0.7443(10) 0.5000 0.123(6) Uani 1 2 d S
H18A H 0.6241 0.7961 0.5000 0.148 Uiso 1 2 calc SR
H18B H 0.5095 0.7531 0.5000 0.148 Uiso 1 2 calc SR

loop_
_atom_site_aniso_label
_atom_site_aniso_U_11
_atom_site_aniso_U_22
_atom_site_aniso_U_33
_atom_site_aniso_U_23
_atom_site_aniso_U_13
_atom_site_aniso_U_12
I1 0.0648(4) 0.0902(5) 0.1326(7) 0.0237(4) -0.0289(3) 0.0137(2)
Br1 0.0528(7) 0.0976(13) 0.0805(11) 0.000 0.000 0.0309(7)
S1 0.0865(13) 0.0954(17) 0.0642(14) -0.0034(11) -0.0022(10) 0.0159(11)
S2 0.132(2) 0.0968(19) 0.0939(19) -0.0317(16) -0.0116(15) 0.0257(15)
F1 0.0500(17) 0.059(2) 0.070(3) -0.0109(19) -0.0224(16) -0.0037(15)
F2 0.084(3) 0.045(3) 0.079(4) 0.000 -0.017(3) 0.000
C1 0.045(4) 0.045(4) 0.031(4) 0.000 0.000(3) 0.000
C2 0.041(2) 0.046(4) 0.040(3) -0.001(3) -0.003(2) -0.002(2)
C3 0.049(3) 0.050(4) 0.047(4) 0.003(3) -0.005(2) 0.013(2)
C4 0.054(4) 0.044(6) 0.051(6) 0.000 -0.005(4) 0.000
C5 0.056(3) 0.056(4) 0.059(4) -0.002(3) -0.005(3) 0.011(3)
C6 0.060(4) 0.060(4) 0.061(4) -0.006(4) -0.008(3) 0.014(3)
C7 0.061(3) 0.052(4) 0.052(4) 0.000(3) -0.010(3) 0.020(3)
C8 0.057(3) 0.082(6) 0.060(5) -0.001(4) -0.013(3) 0.005(3)
C9 0.074(4) 0.057(5) 0.070(5) 0.012(4) -0.012(3) 0.021(3)
C10 0.064(4) 0.072(5) 0.050(4) 0.004(4) -0.009(3) 0.015(3)
C11 0.069(4) 0.077(6) 0.068(5) 0.000(4) -0.017(3) 0.008(4)
C12 0.071(4) 0.065(5) 0.068(5) -0.010(4) -0.019(3) 0.023(3)
C13 0.064(4) 0.072(5) 0.069(5) 0.007(4) -0.002(3) 0.016(3)
C14 0.070(4) 0.075(6) 0.094(7) 0.020(5) -0.021(4) 0.016(4)
C15 0.046(4) 0.071(7) 0.062(6) 0.000 0.000 -0.014(4)
C16 0.069(4) 0.070(5) 0.077(5) -0.009(4) -0.005(3) -0.002(3)
C17 0.112(7) 0.110(8) 0.103(8) -0.010(6) 0.016(5) 0.039(6)
C18 0.127(11) 0.120(13) 0.122(13) 0.000 0.000 0.063(10)

loop_
_atom_type_symbol
_atom_type_description
_atom_type_scat_dispersion_real
_atom_type_scat_dispersion_imag
_atom_type_scat_source
C C 0.0033 0.0016 'International Tables Vol C Tables 4.2.6.8 and 6.1.1.4'
H H 0.0000 0.0000 'International Tables Vol C Tables 4.2.6.8 and 6.1.1.4'
F F 0.0171 0.0103 'International Tables Vol C Tables 4.2.6.8 and 6.1.1.4'
S S 0.1246 0.1234 'International Tables Vol C Tables 4.2.6.8 and 6.1.1.4'
Br Br -0.2901 2.4595 'International Tables Vol C Tables 4.2.6.8 and 6.1.1.4'
I I -0.4742 1.8119 'International Tables Vol C Tables 4.2.6.8 and 6.1.1.4'

loop_
_geom_angle_atom_site_label_1
_geom_angle_atom_site_label_2
_geom_angle_atom_site_label_3
_geom_angle
_geom_angle_site_symmetry_1
_geom_angle_site_symmetry_3
C15 S1 C16 97.4(4) . .
C16 S2 C17 103.9(4) . .
C2 C1 C2 114.8(7) . 4_856
C2 C1 C1 122.6(4) . 2_855
C2 C1 C1 122.6(4) 4_856 2_855
F1 C2 C3 118.0(5) . .
F1 C2 C1 117.1(5) . .
C3 C2 C1 124.9(5) . .
C2 C3 C4 115.8(5) . .
C2 C3 C5 121.1(5) . .
C4 C3 C5 123.0(6) . .
F2 C4 C3 118.1(4) . 4_856
F2 C4 C3 118.1(4) . .
C3 C4 C3 123.8(8) 4_856 .
C6 C5 C3 177.1(7) . .
C5 C6 C7 177.7(7) . .
C8 C7 C12 118.7(6) . .
C8 C7 C6 122.5(6) . .
C12 C7 C6 118.8(6) . .
C7 C8 C9 122.0(7) . .
C7 C8 H8 119.0 . .
C9 C8 H8 119.0 . .
C10 C9 C8 120.5(7) . .
C10 C9 H9 119.7 . .
C8 C9 H9 119.7 . .
C9 C10 C11 117.5(6) . .
C9 C10 C13 122.1(7) . .
C11 C10 C13 120.4(7) . .
C12 C11 C10 121.9(7) . .
C12 C11 H11 119.0 . .
C10 C11 H11 119.0 . .
C11 C12 C7 119.4(7) . .
C11 C12 H12 120.3 . .
C7 C12 H12 120.3 . .
C14 C13 C10 177.9(9) . .
C13 C14 I1 173.9(8) . .
C15 C15 S1 123.2(3) 9_766 .
C15 C15 S1 123.2(3) 9_766 10_556
S1 C15 S1 113.5(6) . 10_556
C16 C16 S1 115.9(3) 10_556 .
C16 C16 S2 127.5(3) 10_556 .
S1 C16 S2 116.5(5) . .
C18 C17 S2 115.3(10) . .
C18 C17 H17A 108.5 . .
S2 C17 H17A 108.5 . .
C18 C17 H17B 108.5 . .
S2 C17 H17B 108.5 . .
H17A C17 H17B 107.5 . .
C17 C18 C17 115.4(11) . 10_556
C17 C18 H18A 108.4 . .
C17 C18 H18A 108.4 10_556 .
C17 C18 H18B 108.4 . .
C17 C18 H18B 108.4 10_556 .
H18A C18 H18B 107.5 . .

loop_
_geom_bond_atom_site_label_1
_geom_bond_atom_site_label_2
_geom_bond_distance
_geom_bond_site_symmetry_2
I1 C14 2.019(7) .
S1 C15 1.717(6) .
S1 C16 1.723(8) .
S2 C16 1.741(8) .
S2 C17 1.784(11) .
F1 C2 1.341(6) .
F2 C4 1.325(10) .
C1 C2 1.388(7) .
C1 C2 1.388(7) 4_856
C1 C1 1.471(16) 2_855
C2 C3 1.380(8) .
C3 C4 1.387(7) .
C3 C5 1.423(8) .
C4 C3 1.387(7) 4_856
C5 C6 1.193(8) .
C6 C7 1.436(8) .
C7 C8 1.357(10) .
C7 C12 1.400(10) .
C8 C9 1.372(9) .
C8 H8 0.9300 .
C9 C10 1.372(10) .
C9 H9 0.9300 .
C10 C11 1.407(11) .
C10 C13 1.441(9) .
C11 C12 1.355(9) .
C11 H11 0.9300 .
C12 H12 0.9300 .
C13 C14 1.182(9) .
C15 C15 1.35(2) 9_766
C15 S1 1.717(6) 10_556
C16 C16 1.369(16) 10_556
C17 C18 1.511(12) .
C17 H17A 0.9700 .
C17 H17B 0.9700 .
C18 C17 1.511(12) 10_556
C18 H18A 0.9700 .
C18 H18B 0.9700 .

loop_
_geom_torsion_atom_site_label_1
_geom_torsion_atom_site_label_2
_geom_torsion_atom_site_label_3
_geom_torsion_atom_site_label_4
_geom_torsion
_geom_torsion_site_symmetry_1
_geom_torsion_site_symmetry_4
C2 C1 C2 F1 178.6(6) 4_856 .
C1 C1 C2 F1 -1.5(6) 2_855 .
C2 C1 C2 C3 0.1(4) 4_856 .
C1 C1 C2 C3 -179.9(4) 2_855 .
F1 C2 C3 C4 -178.7(4) . .
C1 C2 C3 C4 -0.3(8) . .
F1 C2 C3 C5 0.1(9) . .
C1 C2 C3 C5 178.4(5) . .
C2 C3 C4 F2 -179.9(4) . .
C5 C3 C4 F2 1.4(7) . .
C2 C3 C4 C3 0.1(4) . 4_856
C5 C3 C4 C3 -178.6(7) . 4_856
C2 C3 C5 C6 -10(15) . .
C4 C3 C5 C6 169(100) . .
C3 C5 C6 C7 9(31) . .
C5 C6 C7 C8 -174(100) . .
C5 C6 C7 C12 8(19) . .
C12 C7 C8 C9 1.6(11) . .
C6 C7 C8 C9 -176.4(7) . .
C7 C8 C9 C10 -0.7(12) . .
C8 C9 C10 C11 0.1(11) . .
C8 C9 C10 C13 177.1(7) . .
C9 C10 C11 C12 -0.5(11) . .
C13 C10 C11 C12 -177.5(7) . .
C10 C11 C12 C7 1.3(12) . .
C8 C7 C12 C11 -1.8(11) . .
C6 C7 C12 C11 176.2(7) . .
C9 C10 C13 C14 -166(100) . .
C11 C10 C13 C14 11(24) . .
C10 C13 C14 I1 -98(24) . .
C16 S1 C15 C15 179.4(11) . 9_766
C16 S1 C15 S1 -1.7(6) . 10_556
C15 S1 C16 C16 1.0(3) . 10_556
C15 S1 C16 S2 -174.7(5) . .
C17 S2 C16 C16 58.0(5) . 10_556
C17 S2 C16 S1 -126.9(5) . .
C16 S2 C17 C18 -77.1(9) . .
S2 C17 C18 C17 78.2(16) . 10_556

loop_
_platon_squeeze_void_nr
_platon_squeeze_void_average_x
_platon_squeeze_void_average_y
_platon_squeeze_void_average_z
_platon_squeeze_void_volume
_platon_squeeze_void_count_electrons
1 0.000 0.000 0.250 286.2 50.4
2 0.000 0.000 0.750 286.1 50.8
3 0.500 0.500 0.250 286.1 50.8
4 0.500 0.500 0.750 286.2 50.4
